data_2207721
loop_
_publ_author_name
'Xiu-Rong Hu'
'Wei-Ming Xu'
'Jian-Ming Gu'

_publ_section_title
;
 3-Azaspiro[5.5]undecane-2,4-dione
;
_journal_coeditor_code AT6067
_journal_issue 1
_journal_name_full 'Acta Crystallographica Section E'
_journal_page_first o264
_journal_page_last o265
_journal_paper_doi 10.1107/S1600536805041590
_journal_volume 62
_journal_year 2006
_chemical_formula_iupac 'C10 H15 N O2'
_chemical_formula_moiety 'C10 H15 N O2'
_chemical_formula_sum 'C10 H15 N O2'
_chemical_formula_weight 181.23
_chemical_name_systematic
;
3-Azaspiro[5.5]undecane-2,4-dione
;
_space_group_IT_number 14
_symmetry_cell_setting monoclinic
_symmetry_space_group_name_Hall '-P 2ybc'
_symmetry_space_group_name_H-M 'P 1 21/c 1'
_cell_angle_alpha 90.0000
_cell_angle_beta 107.324(18)
_cell_angle_gamma 90.0000
_cell_formula_units_Z 4
_cell_length_a 11.402(7)
_cell_length_b 6.231(3)
_cell_length_c 13.942(5)
_cell_measurement_reflns_used 7272
_cell_measurement_temperature 296.0(10)
_cell_measurement_theta_max 27.5
_cell_measurement_theta_min 3.1
_cell_volume 945.6(8)
_computing_cell_refinement PROCESS-AUTO
_computing_data_collection 'PROCESS-AUTO (Rigaku, 1998)'
_computing_data_reduction 'CrystalStructure (Rigaku/MSC, 2004)'
_computing_molecular_graphics 'ORTEP-3 for Windows (Farrugia, 1997)'
_computing_publication_material CrystalStructure
_computing_structure_refinement 'CRYSTALS (Betteridge <i>et al.</i>,  2003)'
_computing_structure_solution 'SHELXS97 (Sheldrick, 1997)'
_diffrn_detector_area_resol_mean 10.00
_diffrn_measured_fraction_theta_full 0.996
_diffrn_measured_fraction_theta_max 0.996
_diffrn_measurement_device_type 'Rigaku R-AXIS RAPID'
_diffrn_measurement_method \w
_diffrn_radiation_type 'Mo K\a'
_diffrn_radiation_wavelength 0.71075
_diffrn_reflns_av_R_equivalents 0.042
_diffrn_reflns_limit_h_max 14
_diffrn_reflns_limit_h_min -14
_diffrn_reflns_limit_k_max 7
_diffrn_reflns_limit_k_min -8
_diffrn_reflns_limit_l_max 18
_diffrn_reflns_limit_l_min -18
_diffrn_reflns_number 8782
_diffrn_reflns_theta_full 27.48
_diffrn_reflns_theta_max 27.48
_diffrn_standards_number 0
_exptl_absorpt_coefficient_mu 0.088
_exptl_absorpt_correction_T_max 0.986
_exptl_absorpt_correction_T_min 0.968
_exptl_absorpt_correction_type multi-scan
_exptl_absorpt_process_details '(ABSCOR; Higashi, 1995)'
_exptl_crystal_colour colorless
_exptl_crystal_density_diffrn 1.273
_exptl_crystal_density_method 'not measured'
_exptl_crystal_description block
_exptl_crystal_F_000 392.00
_exptl_crystal_size_max 0.32
_exptl_crystal_size_mid 0.28
_exptl_crystal_size_min 0.16
_refine_diff_density_max 0.30
_refine_diff_density_min -0.25
_refine_ls_extinction_coef 76(18)
_refine_ls_extinction_method 'Larson (1970)'
_refine_ls_goodness_of_fit_ref 1.035
_refine_ls_hydrogen_treatment constr
_refine_ls_number_parameters 119
_refine_ls_number_reflns 2152
_refine_ls_R_factor_gt 0.0385
_refine_ls_shift/su_max 0.0000
_refine_ls_structure_factor_coef Fsqd
_refine_ls_weighting_details 'w = 1/[0.0002Fo^2^ + \s(Fo^2^)]/(4Fo^2^)'
_refine_ls_weighting_scheme calc
_refine_ls_wR_factor_ref 0.0871
_reflns_number_gt 1530
_reflns_number_total 2152
_reflns_threshold_expression F^2^>2\s(F^2^)
_cod_data_source_file at6067.cif
_cod_data_source_block I
_cod_original_sg_symbol_H-M 'P 21/c'
_cod_database_code 2207721
_cod_database_fobs_code 2207721

loop_
_symmetry_equiv_pos_site_id
_symmetry_equiv_pos_as_xyz
1 +X,+Y,+Z
2 -X,1/2+Y,1/2-Z
3 -X,-Y,-Z
4 +X,1/2-Y,1/2+Z

loop_
_atom_site_label
_atom_site_fract_x
_atom_site_fract_y
_atom_site_fract_z
_atom_site_U_iso_or_equiv
_atom_site_adp_type
_atom_site_calc_flag
_atom_site_refinement_flags
_atom_site_occupancy
_atom_site_type_symbol
O1 0.47845(9) 0.97923(13) 0.11873(5) 0.0374(2) Uani d . 1.00 O
O2 0.33514(10) 0.52046(13) -0.13779(6) 0.0445(2) Uani d . 1.00 O
N3 0.40478(10) 0.74579(16) -0.00749(6) 0.0303(2) Uani d . 1.00 N
C1 0.42409(12) 0.81117(19) 0.09022(8) 0.0274(3) Uani d . 1.00 C
C2 0.37696(12) 0.66930(19) 0.15674(8) 0.0283(3) Uani d . 1.00 C
C3 0.26047(12) 0.54603(18) 0.10060(8) 0.0267(3) Uani d . 1.00 C
C4 0.28801(13) 0.42831(19) 0.01324(9) 0.0340(3) Uani d . 1.00 C
C5 0.34224(12) 0.56370(19) -0.05126(8) 0.0309(3) Uani d . 1.00 C
C6 0.15126(12) 0.6996(2) 0.06179(9) 0.0325(3) Uani d . 1.00 C
C7 0.10608(13) 0.7963(2) 0.14477(10) 0.0401(3) Uani d . 1.00 C
C8 0.07698(13) 0.6234(2) 0.21151(10) 0.0412(4) Uani d . 1.00 C
C9 0.18587(13) 0.4760(2) 0.25314(9) 0.0358(3) Uani d . 1.00 C
C10 0.22866(12) 0.37762(19) 0.16956(9) 0.0330(3) Uani d . 1.00 C
H21 0.3588 0.7577 0.2078 0.034 Uiso c R 1.00 H
H22 0.4406 0.5666 0.1886 0.034 Uiso c R 1.00 H
H41 0.2116 0.3684 -0.0292 0.042 Uiso c R 1.00 H
H42 0.3452 0.3130 0.0410 0.041 Uiso c R 1.00 H
H62 0.0837 0.6210 0.0167 0.038 Uiso c R 1.00 H
H61 0.1761 0.8147 0.0252 0.038 Uiso c R 1.00 H
H72 0.0332 0.8819 0.1151 0.049 Uiso c R 1.00 H
H71 0.1705 0.8872 0.1862 0.049 Uiso c R 1.00 H
H81 0.0085 0.5388 0.1713 0.051 Uiso c R 1.00 H
H82 0.0545 0.6901 0.2664 0.051 Uiso c R 1.00 H
H101 0.3013 0.2915 0.1993 0.040 Uiso c R 1.00 H
H102 0.1635 0.2866 0.1293 0.040 Uiso c R 1.00 H
H301 0.4316 0.8235 -0.0455 0.037 Uiso d R 1.00 H
H91 0.1632 0.3625 0.2918 0.044 Uiso c R 1.00 H
H92 0.2527 0.5592 0.2965 0.044 Uiso c R 1.00 H

loop_
_atom_site_aniso_label
_atom_site_aniso_U_11
_atom_site_aniso_U_22
_atom_site_aniso_U_33
_atom_site_aniso_U_12
_atom_site_aniso_U_13
_atom_site_aniso_U_23
O1 0.0432(6) 0.0406(5) 0.0289(4) -0.0172(4) 0.0117(3) -0.0036(3)
O2 0.0642(7) 0.0424(5) 0.0291(4) -0.0079(5) 0.0173(4) -0.0060(4)
N3 0.0343(6) 0.0340(5) 0.0240(4) -0.0074(4) 0.0106(4) 0.0026(4)
C1 0.0231(7) 0.0327(6) 0.0251(5) -0.0014(5) 0.0053(4) 0.0028(5)
C2 0.0267(7) 0.0337(6) 0.0239(5) -0.0026(5) 0.0066(4) 0.0033(4)
C3 0.0278(7) 0.0245(5) 0.0281(5) -0.0033(5) 0.0088(4) 0.0034(4)
C4 0.0389(8) 0.0281(6) 0.0363(6) -0.0052(5) 0.0130(5) -0.0015(5)
C5 0.0340(8) 0.0298(6) 0.0290(5) 0.0011(5) 0.0096(5) 0.0001(5)
C6 0.0280(7) 0.0320(6) 0.0352(6) -0.0036(5) 0.0060(5) 0.0077(5)
C7 0.0364(9) 0.0353(6) 0.0513(7) 0.0071(6) 0.0172(6) 0.0083(6)
C8 0.0382(9) 0.0425(7) 0.0488(7) 0.0004(6) 0.0219(6) 0.0043(6)
C9 0.0385(8) 0.0360(6) 0.0363(6) -0.0058(6) 0.0164(5) 0.0077(5)
C10 0.0340(8) 0.0267(5) 0.0397(6) -0.0026(5) 0.0131(5) 0.0068(5)

loop_
_atom_type_symbol
_atom_type_description
_atom_type_scat_dispersion_real
_atom_type_scat_dispersion_imag
_atom_type_scat_source
C C 0.003 0.002
;
International Tables for Crystallography
(1992, Vol. C, Tables 4.2.6.8 and 6.1.1.4)
;
H H 0.000 0.000
;
International Tables for Crystallography
(1992, Vol. C, Table 6.1.1.4)
;
O O 0.011 0.006
;
International Tables for Crystallography
(1992, Vol. C, Tables 4.2.6.8 and 6.1.1.4)
;
N N 0.006 0.003
;
International Tables for Crystallography
(1992, Vol. C, Tables 4.2.6.8 and 6.1.1.4)
;

loop_
_geom_angle_atom_site_label_1
_geom_angle_atom_site_label_2
_geom_angle_atom_site_label_3
_geom_angle
C1 N3 C5 126.16(10)
O1 C1 N3 119.49(11)
O1 C1 C2 123.18(10)
N3 C1 C2 117.33(10)
C1 C2 C3 113.41(8)
C2 C3 C4 107.12(11)
C2 C3 C6 110.86(9)
C2 C3 C10 110.65(8)
C4 C3 C6 110.79(9)
C4 C3 C10 108.22(9)
C6 C3 C10 109.16(11)
C3 C4 C5 115.31(9)
O2 C5 N3 119.58(12)
O2 C5 C4 123.71(11)
N3 C5 C4 116.70(9)
C3 C6 C7 113.63(9)
C6 C7 C8 111.62(11)
C7 C8 C9 111.12(13)
C8 C9 C10 111.38(10)
C3 C10 C9 113.16(10)
C1 N3 H301 118.2
C5 N3 H301 115.6
C1 C2 H21 108.3
C1 C2 H22 108.4
C3 C2 H21 108.5
C3 C2 H22 108.6
H21 C2 H22 109.5
C3 C4 H41 108.0
C3 C4 H42 108.0
C5 C4 H41 107.9
C5 C4 H42 108.0
H41 C4 H42 109.5
C3 C6 H62 108.5
C3 C6 H61 108.2
C7 C6 H62 108.0
C7 C6 H61 109.0
H62 C6 H61 109.5
C6 C7 H72 109.5
C6 C7 H71 108.4
C8 C7 H72 109.5
C8 C7 H71 108.3
H72 C7 H71 109.5
C7 C8 H81 108.4
C7 C8 H82 109.6
C9 C8 H81 108.6
C9 C8 H82 109.6
H81 C8 H82 109.5
C8 C9 H91 109.4
C8 C9 H92 108.5
C10 C9 H91 109.4
C10 C9 H92 108.7
H91 C9 H92 109.5
C3 C10 H101 108.3
C3 C10 H102 108.7
C9 C10 H101 108.9
C9 C10 H102 108.3
H101 C10 H102 109.5

loop_
_geom_bond_atom_site_label_1
_geom_bond_atom_site_label_2
_geom_bond_distance
_geom_bond_publ_flag
O1 C1 1.2215(14) y
O2 C5 1.2151(14) y
N3 C1 1.3754(14) y
N3 C5 1.3817(15) y
C1 C2 1.4924(18) ?
C2 C3 1.5322(16) ?
C3 C4 1.5323(18) ?
C3 C6 1.5356(17) ?
C3 C10 1.5378(18) ?
C4 C5 1.495(2) ?
C6 C7 1.524(2) ?
C7 C8 1.523(2) ?
C8 C9 1.5142(19) ?
C9 C10 1.520(2) ?
N3 H301 0.840 ?
C2 H21 0.970 ?
C2 H22 0.970 ?
C4 H41 0.970 ?
C4 H42 0.970 ?
C6 H62 0.970 ?
C6 H61 0.970 ?
C7 H72 0.970 ?
C7 H71 0.970 ?
C8 H81 0.970 ?
C8 H82 0.970 ?
C9 H91 0.970 ?
C9 H92 0.970 ?
C10 H101 0.970 ?
C10 H102 0.970 ?

loop_
_geom_hbond_atom_site_label_D
_geom_hbond_atom_site_label_H
_geom_hbond_atom_site_label_A
_geom_hbond_site_symmetry_A
_geom_hbond_distance_DH
_geom_hbond_distance_HA
_geom_hbond_distance_DA
_geom_hbond_angle_DHA
_geom_hbond_publ_flag
N3 H301 O1 3_675 0.840 2.057 2.8885(14) 171 yes

loop_
_geom_torsion_atom_site_label_1
_geom_torsion_atom_site_label_2
_geom_torsion_atom_site_label_3
_geom_torsion_atom_site_label_4
_geom_torsion
C1 N3 C5 O2 -177.59(12)
C1 N3 C5 C4 1.58(18)
C5 N3 C1 O1 -178.11(12)
C5 N3 C1 C2 2.17(18)
O1 C1 C2 C3 148.84(12)
N3 C1 C2 C3 -31.44(16)
C1 C2 C3 C4 53.29(12)
C1 C2 C3 C6 -67.70(14)
C1 C2 C3 C10 171.04(10)
C2 C3 C4 C5 -50.25(13)
C2 C3 C6 C7 -70.11(14)
C2 C3 C10 C9 69.22(14)
C4 C3 C6 C7 171.10(11)
C6 C3 C4 C5 70.78(14)
C4 C3 C10 C9 -173.70(10)
C10 C3 C4 C5 -169.58(10)
C6 C3 C10 C9 -53.05(12)
C10 C3 C6 C7 52.03(13)
C3 C4 C5 O2 -156.43(12)
C3 C4 C5 N3 24.43(16)
C3 C6 C7 C8 -53.84(14)
C6 C7 C8 C9 54.34(13)
C7 C8 C9 C10 -55.47(14)
C8 C9 C10 C3 56.07(14)

loop_
_cod_related_entry_id
_cod_related_entry_database
_cod_related_entry_code
1 ChemSpider 13686
